data_4074860
loop_
_publ_author_name
'Liang, Lan-Chang'
'Chien, Pin-Shu'
'Lin, Jia-Ming'
'Huang, Mei-Hui'
'Huang, Yu-Lun'
'Liao, Ju-Hsiou'

_publ_section_title
;
 Amido Pincer Complexes of Nickel(II): Synthesis, Structure, and Reactivity
;
_journal_coden_ASTM ORGND7
_journal_issue 6
_journal_name_full Organometallics
_journal_page_first 1399
_journal_page_last 1411
_journal_paper_doi 10.1021/om050943a
_journal_volume 25
_journal_year 2006
_chemical_formula_moiety 'C25 H28 N1 Ni1 P2'
_chemical_formula_sum 'C25 H39 N Ni P2'
_chemical_formula_weight 474.22
_space_group_IT_number 14
_symmetry_cell_setting monoclinic
_symmetry_space_group_name_Hall '-P 2ybc'
_symmetry_space_group_name_H-M 'P 1 21/c 1'
_atom_sites_solution_hydrogens geom
_atom_sites_solution_primary direct
_atom_sites_solution_secondary difmap
_audit_creation_method SHELXL-97
_cell_angle_alpha 90.00
_cell_angle_beta 96.0020(10)
_cell_angle_gamma 90.00
_cell_formula_units_Z 4
_cell_length_a 12.2610(3)
_cell_length_b 9.9350(2)
_cell_length_c 20.7080(7)
_cell_measurement_reflns_used 10710
_cell_measurement_temperature 200(2)
_cell_measurement_theta_max 25.028
_cell_measurement_theta_min 1.958
_cell_volume 2508.68(12)
_computing_cell_refinement 'HKL Scalepack (Otwinowski & Minor 1997)'
_computing_data_collection 'Collect (Nonius BV, 1997-2000)'
_computing_data_reduction 'HKL Denzo and Scalepack (Otwinowski & Minor 19'
_computing_molecular_graphics 'Ortep-3 for Windows (Farrugia, 1997)'
_computing_publication_material 'WinGX publication routines (Farrugia, 1999)'
_computing_structure_refinement 'SHELXL-97 (Sheldrick, 1997)'
_computing_structure_solution 'SHELXS-97 (Sheldrick, 1997)'
_diffrn_ambient_temperature 200(2)
_diffrn_measured_fraction_theta_full 0.995
_diffrn_measured_fraction_theta_max 0.995
_diffrn_measurement_device_type KappaCCD
_diffrn_measurement_method 'CCD rotation images, thick slices'
_diffrn_radiation_monochromator graphite
_diffrn_radiation_source 'fine-focus sealed tube'
_diffrn_radiation_type MoK\a
_diffrn_radiation_wavelength 0.71073
_diffrn_reflns_av_R_equivalents 0.0776
_diffrn_reflns_av_sigmaI/netI 0.0806
_diffrn_reflns_limit_h_max 14
_diffrn_reflns_limit_h_min -14
_diffrn_reflns_limit_k_max 11
_diffrn_reflns_limit_k_min -11
_diffrn_reflns_limit_l_max 24
_diffrn_reflns_limit_l_min -20
_diffrn_reflns_number 15441
_diffrn_reflns_theta_full 25.01
_diffrn_reflns_theta_max 25.01
_diffrn_reflns_theta_min 1.98
_exptl_absorpt_coefficient_mu 0.912
_exptl_absorpt_correction_T_max 0.924
_exptl_absorpt_correction_T_min 0.8645
_exptl_absorpt_correction_type multi-scan
_exptl_absorpt_process_details
;

 ?

;
_exptl_crystal_colour yellow
_exptl_crystal_density_diffrn 1.256
_exptl_crystal_density_method 'not measured'
_exptl_crystal_description prism
_exptl_crystal_F_000 1016
_exptl_crystal_size_max 0.2
_exptl_crystal_size_mid 0.1
_exptl_crystal_size_min 0.05
_refine_diff_density_max 0.669
_refine_diff_density_min -0.733
_refine_diff_density_rms 0.212
_refine_ls_extinction_coef 0.0215(16)
_refine_ls_extinction_expression Fc^*^=kFc[1+0.001xFc^2^\l^3^/sin(2\q)]^-1/4^
_refine_ls_extinction_method SHELXL
_refine_ls_goodness_of_fit_ref 1.098
_refine_ls_hydrogen_treatment mixed
_refine_ls_matrix_type full
_refine_ls_number_parameters 263
_refine_ls_number_reflns 4409
_refine_ls_number_restraints 0
_refine_ls_restrained_S_all 1.098
_refine_ls_R_factor_all 0.0957
_refine_ls_R_factor_gt 0.0583
_refine_ls_shift/su_max 0.002
_refine_ls_shift/su_mean 0.000
_refine_ls_structure_factor_coef Fsqd
_refine_ls_weighting_details 'calc w=1/[\s^2^(Fo^2^)+(0.0805P)^2^+0.0000P] where P=(Fo^2^+2Fc^2^)/3'
_refine_ls_weighting_scheme calc
_refine_ls_wR_factor_gt 0.1330
_refine_ls_wR_factor_ref 0.1581
_reflns_number_gt 3057
_reflns_number_total 4409
_reflns_threshold_expression >2sigma(I)
_cod_data_source_file om050943asi20051115_045511.cif
_cod_data_source_block 3776
_cod_original_sg_symbol_H-M 'P 21/c'
_cod_database_code 4074860

loop_
_symmetry_equiv_pos_as_xyz
'x, y, z'
'-x, y+1/2, -z+1/2'
'-x, -y, -z'
'x, -y-1/2, z-1/2'

loop_
_atom_site_label
_atom_site_type_symbol
_atom_site_fract_x
_atom_site_fract_y
_atom_site_fract_z
_atom_site_U_iso_or_equiv
_atom_site_adp_type
_atom_site_occupancy
_atom_site_symmetry_multiplicity
_atom_site_calc_flag
_atom_site_refinement_flags
Ni1 Ni 0.23691(4) 0.09324(5) 0.40212(3) 0.0292(2) Uani 1 1 d .
P1 P 0.23846(9) -0.08431(11) 0.46405(6) 0.0296(3) Uani 1 1 d .
P2 P 0.22079(9) 0.23658(10) 0.32356(6) 0.0281(3) Uani 1 1 d .
N1 N 0.2951(3) -0.0288(3) 0.34078(17) 0.0282(8) Uani 1 1 d .
C1 C 0.3915(4) -0.0191(5) 0.5676(3) 0.0513(14) Uani 1 1 d .
H1A H 0.4133 -0.0248 0.6134 0.062 Uiso 1 1 d R
H1B H 0.3833 0.0737 0.5551 0.062 Uiso 1 1 d R
H1C H 0.4465 -0.0603 0.5443 0.062 Uiso 1 1 d R
C2 C 0.1932(5) -0.0345(6) 0.5912(2) 0.0581(15) Uani 1 1 d .
H2A H 0.2167 -0.0393 0.6368 0.070 Uiso 1 1 d R
H2B H 0.1267 -0.0851 0.5818 0.070 Uiso 1 1 d R
H2C H 0.1804 0.0578 0.5788 0.070 Uiso 1 1 d R
C3 C 0.2817(4) -0.0908(4) 0.5517(2) 0.0401(12) Uani 1 1 d .
H3 H 0.2933 -0.1837 0.5632 0.048 Uiso 1 1 d R
C4 C 0.1072(3) -0.1778(4) 0.4535(2) 0.0362(11) Uani 1 1 d .
H4 H 0.0563 -0.1236 0.4743 0.043 Uiso 1 1 d R
C5 C 0.0664(4) -0.1860(5) 0.3817(3) 0.0506(14) Uani 1 1 d .
H5A H -0.0019 -0.2341 0.3763 0.061 Uiso 1 1 d R
H5B H 0.1197 -0.2325 0.3593 0.061 Uiso 1 1 d R
H5C H 0.0557 -0.0969 0.3643 0.061 Uiso 1 1 d R
C6 C 0.1115(4) -0.3172(5) 0.4845(3) 0.0502(14) Uani 1 1 d .
H6A H 0.0406 -0.3586 0.4774 0.060 Uiso 1 1 d R
H6B H 0.1332 -0.3108 0.5303 0.060 Uiso 1 1 d R
H6C H 0.1639 -0.3707 0.4645 0.060 Uiso 1 1 d R
C7 C 0.3368(3) -0.1866(4) 0.4274(2) 0.0307(10) Uani 1 1 d .
C8 C 0.3975(4) -0.2934(4) 0.4563(3) 0.0442(12) Uani 1 1 d .
H8 H 0.3838 -0.3237 0.4988 0.053 Uiso 1 1 d R
C9 C 0.4784(4) -0.3555(5) 0.4251(3) 0.0495(14) Uani 1 1 d .
H9 H 0.5197 -0.4294 0.4449 0.059 Uiso 1 1 d R
C10 C 0.4986(4) -0.3084(5) 0.3648(3) 0.0457(13) Uani 1 1 d .
H10 H 0.5541 -0.3496 0.3419 0.055 Uiso 1 1 d R
C11 C 0.4391(3) -0.2037(4) 0.3341(2) 0.0348(11) Uani 1 1 d .
H11 H 0.4554 -0.1730 0.2922 0.042 Uiso 1 1 d R
C12 C 0.3560(3) -0.1405(4) 0.3652(2) 0.0316(11) Uani 1 1 d .
C13 C 0.2764(3) -0.0023(4) 0.2746(2) 0.0282(10) Uani 1 1 d .
C14 C 0.2817(3) -0.0979(4) 0.2238(2) 0.0344(11) Uani 1 1 d .
H14 H 0.3050 -0.1880 0.2350 0.041 Uiso 1 1 d R
C15 C 0.2576(3) -0.0608(5) 0.1593(2) 0.0390(12) Uani 1 1 d .
H15 H 0.2613 -0.1298 0.1272 0.047 Uiso 1 1 d R
C16 C 0.2264(3) 0.0676(5) 0.1416(2) 0.0388(12) Uani 1 1 d .
H16 H 0.2108 0.0918 0.0967 0.047 Uiso 1 1 d R
C17 C 0.2176(3) 0.1609(4) 0.1904(2) 0.0327(11) Uani 1 1 d .
H17 H 0.1957 0.2512 0.1787 0.039 Uiso 1 1 d R
C18 C 0.2414(3) 0.1291(4) 0.2549(2) 0.0281(10) Uani 1 1 d .
C19 C 0.0879(4) 0.3176(4) 0.2989(2) 0.0400(12) Uani 1 1 d .
H19 H 0.0904 0.3505 0.2555 0.048 Uiso 1 1 d R
C20 C -0.0031(4) 0.2135(5) 0.2971(3) 0.0553(15) Uani 1 1 d .
H20A H -0.0730 0.2542 0.2842 0.066 Uiso 1 1 d R
H20B H -0.0033 0.1753 0.3396 0.066 Uiso 1 1 d R
H20C H 0.0105 0.1440 0.2667 0.066 Uiso 1 1 d R
C21 C 0.0640(4) 0.4369(5) 0.3426(3) 0.0582(15) Uani 1 1 d .
H21A H -0.0055 0.4763 0.3276 0.070 Uiso 1 1 d R
H21B H 0.1206 0.5036 0.3420 0.070 Uiso 1 1 d R
H21C H 0.0621 0.4041 0.3860 0.070 Uiso 1 1 d R
C22 C 0.3270(4) 0.3693(4) 0.3268(2) 0.0373(11) Uani 1 1 d .
H22 H 0.3140 0.4268 0.3624 0.045 Uiso 1 1 d R
C23 C 0.4380(4) 0.3042(5) 0.3448(3) 0.0493(14) Uani 1 1 d .
H23A H 0.4936 0.3725 0.3469 0.059 Uiso 1 1 d R
H23B H 0.4506 0.2403 0.3116 0.059 Uiso 1 1 d R
H23C H 0.4406 0.2590 0.3859 0.059 Uiso 1 1 d R
C24 C 0.3237(4) 0.4541(5) 0.2649(3) 0.0519(14) Uani 1 1 d .
H24A H 0.3808 0.5206 0.2697 0.062 Uiso 1 1 d R
H24B H 0.2539 0.4979 0.2569 0.062 Uiso 1 1 d R
H24C H 0.3348 0.3962 0.2291 0.062 Uiso 1 1 d R
C25 C 0.1942(5) 0.2234(4) 0.4664(2) 0.0500(14) Uani 1 1 d .
H25A H 0.1951 0.1806 0.5081 0.060 Uiso 1 1 d R
H25B H 0.1217 0.2559 0.4530 0.060 Uiso 1 1 d R
H25C H 0.2448 0.2975 0.4695 0.060 Uiso 1 1 d R

loop_
_atom_site_aniso_label
_atom_site_aniso_U_11
_atom_site_aniso_U_22
_atom_site_aniso_U_33
_atom_site_aniso_U_23
_atom_site_aniso_U_13
_atom_site_aniso_U_12
Ni1 0.0358(4) 0.0278(3) 0.0246(4) 0.0007(2) 0.0061(2) 0.0052(2)
P1 0.0324(6) 0.0307(6) 0.0254(7) 0.0023(5) 0.0019(5) -0.0019(5)
P2 0.0316(6) 0.0269(6) 0.0262(7) 0.0006(5) 0.0049(5) 0.0038(5)
N1 0.0335(19) 0.0242(17) 0.027(2) -0.0004(16) 0.0044(16) 0.0053(15)
C1 0.059(3) 0.050(3) 0.042(3) 0.000(3) -0.012(3) -0.009(3)
C2 0.078(4) 0.072(3) 0.025(3) 0.000(3) 0.007(3) -0.013(3)
C3 0.050(3) 0.039(3) 0.030(3) 0.006(2) -0.002(2) -0.005(2)
C4 0.034(2) 0.042(3) 0.032(3) -0.005(2) 0.001(2) -0.007(2)
C5 0.043(3) 0.049(3) 0.057(4) -0.003(3) -0.006(3) -0.009(2)
C6 0.052(3) 0.048(3) 0.050(4) 0.007(3) 0.001(3) -0.016(2)
C7 0.031(2) 0.026(2) 0.034(3) 0.004(2) 0.001(2) 0.0008(18)
C8 0.045(3) 0.041(3) 0.046(3) 0.009(2) 0.001(2) 0.004(2)
C9 0.042(3) 0.040(3) 0.065(4) 0.002(3) -0.006(3) 0.013(2)
C10 0.031(2) 0.040(3) 0.066(4) -0.011(3) 0.004(3) 0.006(2)
C11 0.033(2) 0.033(2) 0.039(3) -0.005(2) 0.004(2) 0.004(2)
C12 0.028(2) 0.026(2) 0.040(3) -0.005(2) -0.001(2) -0.0031(18)
C13 0.0189(19) 0.031(2) 0.036(3) -0.004(2) 0.0061(18) -0.0017(17)
C14 0.032(2) 0.035(2) 0.036(3) -0.013(2) 0.005(2) 0.000(2)
C15 0.032(2) 0.052(3) 0.034(3) -0.016(2) 0.007(2) -0.006(2)
C16 0.028(2) 0.059(3) 0.030(3) 0.001(2) 0.004(2) -0.007(2)
C17 0.030(2) 0.039(2) 0.029(3) 0.002(2) 0.002(2) 0.0000(19)
C18 0.028(2) 0.029(2) 0.028(3) -0.003(2) 0.0057(19) -0.0030(18)
C19 0.038(2) 0.043(3) 0.040(3) 0.007(2) 0.009(2) 0.009(2)
C20 0.035(3) 0.062(3) 0.069(4) 0.002(3) 0.003(3) 0.008(2)
C21 0.059(3) 0.050(3) 0.066(4) 0.000(3) 0.008(3) 0.030(3)
C22 0.042(3) 0.035(2) 0.035(3) -0.003(2) 0.003(2) -0.005(2)
C23 0.033(3) 0.056(3) 0.058(4) 0.003(3) 0.000(2) -0.008(2)
C24 0.061(3) 0.046(3) 0.047(3) 0.005(3) -0.002(3) -0.013(3)
C25 0.087(4) 0.039(3) 0.025(3) 0.003(2) 0.009(3) 0.025(3)

loop_
_atom_type_symbol
_atom_type_description
_atom_type_scat_dispersion_real
_atom_type_scat_dispersion_imag
_atom_type_scat_source
C C 0.0033 0.0016 'International Tables Vol C Tables 4.2.6.8 and 6.1.1.4'
H H 0.0000 0.0000 'International Tables Vol C Tables 4.2.6.8 and 6.1.1.4'
N N 0.0061 0.0033 'International Tables Vol C Tables 4.2.6.8 and 6.1.1.4'
Ni Ni 0.3393 1.1124 'International Tables Vol C Tables 4.2.6.8 and 6.1.1.4'
P P 0.1023 0.0942 'International Tables Vol C Tables 4.2.6.8 and 6.1.1.4'

loop_
_geom_angle_atom_site_label_1
_geom_angle_atom_site_label_2
_geom_angle_atom_site_label_3
_geom_angle
N1 Ni1 C25 173.90(19)
N1 Ni1 P2 85.97(10)
C25 Ni1 P2 93.81(14)
N1 Ni1 P1 84.18(10)
C25 Ni1 P1 96.93(15)
P2 Ni1 P1 166.68(5)
C7 P1 C3 105.0(2)
C7 P1 C4 106.2(2)
C3 P1 C4 104.9(2)
C7 P1 Ni1 100.00(15)
C3 P1 Ni1 126.39(15)
C4 P1 Ni1 112.48(15)
C18 P2 C19 103.4(2)
C18 P2 C22 107.0(2)
C19 P2 C22 107.3(2)
C18 P2 Ni1 101.12(14)
C19 P2 Ni1 120.44(16)
C22 P2 Ni1 115.79(15)
C13 N1 C12 122.2(4)
C13 N1 Ni1 119.4(3)
C12 N1 Ni1 118.4(3)
C1 C3 C2 111.8(4)
C1 C3 P1 110.7(3)
C2 C3 P1 111.6(3)
C5 C4 C6 110.9(4)
C5 C4 P1 109.6(3)
C6 C4 P1 114.5(3)
C8 C7 C12 120.4(4)
C8 C7 P1 126.8(4)
C12 C7 P1 112.6(3)
C9 C8 C7 121.0(5)
C10 C9 C8 118.5(5)
C9 C10 C11 122.3(5)
C10 C11 C12 119.7(5)
N1 C12 C7 117.0(4)
N1 C12 C11 124.8(4)
C7 C12 C11 118.1(4)
N1 C13 C14 125.9(4)
N1 C13 C18 118.1(4)
C14 C13 C18 115.9(4)
C15 C14 C13 120.9(4)
C16 C15 C14 122.0(4)
C15 C16 C17 118.0(4)
C18 C17 C16 122.0(4)
C17 C18 C13 121.2(4)
C17 C18 P2 126.3(3)
C13 C18 P2 112.2(3)
C20 C19 C21 110.8(4)
C20 C19 P2 109.6(3)
C21 C19 P2 113.0(3)
C23 C22 C24 112.6(4)
C23 C22 P2 108.3(3)
C24 C22 P2 113.9(3)

loop_
_geom_bond_atom_site_label_1
_geom_bond_atom_site_label_2
_geom_bond_distance
Ni1 N1 1.945(3)
Ni1 C25 1.965(4)
Ni1 P2 2.1557(12)
Ni1 P1 2.1797(12)
P1 C7 1.804(4)
P1 C3 1.837(5)
P1 C4 1.851(4)
P2 C18 1.817(4)
P2 C19 1.841(4)
P2 C22 1.850(4)
N1 C13 1.391(5)
N1 C12 1.402(5)
C1 C3 1.528(6)
C2 C3 1.532(7)
C4 C5 1.520(6)
C4 C6 1.525(6)
C7 C8 1.394(6)
C7 C12 1.410(6)
C8 C9 1.385(7)
C9 C10 1.378(7)
C10 C11 1.387(6)
C11 C12 1.409(6)
C13 C14 1.425(6)
C13 C18 1.420(5)
C14 C15 1.387(7)
C15 C16 1.371(6)
C16 C17 1.384(6)
C17 C18 1.374(6)
C19 C20 1.520(6)
C19 C21 1.538(7)
C22 C23 1.518(6)
C22 C24 1.531(7)
